data_4504457
loop_
_publ_author_name
'Rajput, Lalit'
'Singha, Subhankar'
'Biradha, Kumar'

_publ_section_title
;
 Comparative Structural Studies on Homologues of Amides and Reverse
 Amides: Unprecedented 4-fold Interpenetrated Quartz Network, New
 \b-Sheet, and Two-Dimensional Layers
;
_journal_issue 12
_journal_name_full 'Crystal Growth &amp; Design'
_journal_page_first 2788
_journal_paper_doi 10.1021/cg0706417
_journal_volume 7
_journal_year 2007
_chemical_formula_sum 'C14 H16 N4 O4'
_chemical_formula_weight 304.31
_chemical_name_systematic
; 
 ? 
;
_space_group_IT_number 14
_symmetry_cell_setting monoclinic
_symmetry_space_group_name_Hall '-P 2ybc'
_symmetry_space_group_name_H-M 'P 1 21/c 1'
_atom_sites_solution_hydrogens geom
_atom_sites_solution_primary direct
_atom_sites_solution_secondary difmap
_audit_creation_method SHELXL-97
_cell_angle_alpha 90.00
_cell_angle_beta 107.39(3)
_cell_angle_gamma 90.00
_cell_formula_units_Z 2
_cell_length_a 6.9253(14)
_cell_length_b 16.063(3)
_cell_length_c 6.8924(14)
_cell_measurement_reflns_used 25
_cell_measurement_temperature 293(2)
_cell_measurement_theta_max 11
_cell_measurement_theta_min 8
_cell_volume 731.7(3)
_computing_cell_refinement CAD4
_computing_data_collection CAD4
_computing_data_reduction CAD4
_computing_structure_refinement 'SHELXL-97 (Sheldrick, 1997)'
_computing_structure_solution 'SHELXS-97 (Sheldrick, 1990)'
_diffrn_ambient_temperature 293(2)
_diffrn_measured_fraction_theta_full 0.997
_diffrn_measured_fraction_theta_max 0.997
_diffrn_measurement_device_type CAD4
_diffrn_measurement_method \w-scan
_diffrn_radiation_monochromator graphite
_diffrn_radiation_source 'fine-focus sealed tube'
_diffrn_radiation_type MoK\a
_diffrn_radiation_wavelength 0.71073
_diffrn_reflns_av_R_equivalents 0.0231
_diffrn_reflns_av_sigmaI/netI 0.0192
_diffrn_reflns_limit_h_max 7
_diffrn_reflns_limit_h_min -8
_diffrn_reflns_limit_k_max 0
_diffrn_reflns_limit_k_min -19
_diffrn_reflns_limit_l_max 8
_diffrn_reflns_limit_l_min 0
_diffrn_reflns_number 1392
_diffrn_reflns_theta_full 24.97
_diffrn_reflns_theta_max 24.97
_diffrn_reflns_theta_min 2.54
_diffrn_standards_decay_% 0
_diffrn_standards_interval_time 60
_diffrn_standards_number 3
_exptl_absorpt_coefficient_mu 0.104
_exptl_absorpt_correction_type none
_exptl_crystal_colour colorless
_exptl_crystal_density_diffrn 1.381
_exptl_crystal_density_meas ?
_exptl_crystal_density_method 'not measured'
_exptl_crystal_description needle
_exptl_crystal_F_000 320
_exptl_crystal_size_max 0.15
_exptl_crystal_size_mid 0.10
_exptl_crystal_size_min 0.10
_refine_diff_density_max 0.585
_refine_diff_density_min -0.198
_refine_diff_density_rms 0.060
_refine_ls_extinction_method none
_refine_ls_goodness_of_fit_ref 1.081
_refine_ls_hydrogen_treatment mixed
_refine_ls_matrix_type full
_refine_ls_number_parameters 101
_refine_ls_number_reflns 1282
_refine_ls_number_restraints 0
_refine_ls_restrained_S_all 1.081
_refine_ls_R_factor_all 0.0711
_refine_ls_R_factor_gt 0.0547
_refine_ls_shift/su_max 0.001
_refine_ls_shift/su_mean 0.000
_refine_ls_structure_factor_coef Fsqd
_refine_ls_weighting_details 'calc w=1/[\s^2^(Fo^2^)+(0.1045P)^2^+0.3421P] where P=(Fo^2^+2Fc^2^)/3'
_refine_ls_weighting_scheme calc
_refine_ls_wR_factor_gt 0.1648
_refine_ls_wR_factor_ref 0.1764
_reflns_number_gt 1025
_reflns_number_total 1282
_reflns_threshold_expression >2sigma(I)
_cod_data_source_file cg0706417-file002.cif
_cod_data_source_block 6a
_cod_depositor_comments
;
The following automatic conversions were performed:

'_symmetry_cell_setting' value 'Monoclinic' changed to 'monoclinic'
according to /home/saulius/struct/CIF-dictionaries/cif_core.dic
dictionary named 'cif_core.dic' version 2.4.1 from 2010-06-29.

Automatic conversion script
Id: cif_fix_values 1715 2011-07-08 13:25:40Z adriana 

The following automatic conversions were performed:

'_exptl_crystal_density_meas' value 'not measured' was changed to '?'
- the value is perceived as not measured.

Automatic conversion script
Id: cif_fix_values 3008 2015-01-20 13:52:24Z robertas 
;
_cod_original_sg_symbol_H-M P2(1)/c
_cod_database_code 4504457

loop_
_symmetry_equiv_pos_as_xyz
'x, y, z'
'-x, y+1/2, -z+1/2'
'-x, -y, -z'
'x, -y-1/2, z-1/2'

loop_
_atom_site_label
_atom_site_type_symbol
_atom_site_fract_x
_atom_site_fract_y
_atom_site_fract_z
_atom_site_U_iso_or_equiv
_atom_site_adp_type
_atom_site_occupancy
_atom_site_symmetry_multiplicity
_atom_site_calc_flag
_atom_site_refinement_flags
O1 O -0.3720(2) -0.35527(10) -0.0065(3) 0.0442(5) Uani 1 1 d .
N1 N -0.7685(3) -0.07275(12) -0.1201(3) 0.0428(6) Uani 1 1 d .
N2 N -0.7113(3) -0.33340(11) -0.0984(3) 0.0313(5) Uani 1 1 d .
H2 H -0.8254 -0.3591 -0.1298 0.038(7) Uiso 1 1 d R
C1 C -0.9269(4) -0.12468(15) -0.1650(4) 0.0444(7) Uani 1 1 d .
H1 H -1.0559 -0.1015 -0.2021 0.053 Uiso 1 1 calc R
C2 C -0.9112(4) -0.20970(15) -0.1597(4) 0.0390(6) Uani 1 1 d .
H2A H -1.0270 -0.2426 -0.1934 0.047 Uiso 1 1 calc R
C3 C -0.7210(3) -0.24648(13) -0.1036(3) 0.0288(5) Uani 1 1 d .
C4 C -0.5542(4) -0.19413(14) -0.0554(4) 0.0340(6) Uani 1 1 d .
H4 H -0.4236 -0.2156 -0.0170 0.041 Uiso 1 1 calc R
C5 C -0.5871(4) -0.10935(15) -0.0660(4) 0.0393(6) Uani 1 1 d .
H5 H -0.4740 -0.0749 -0.0328 0.047 Uiso 1 1 calc R
C6 C -0.5444(3) -0.38200(13) -0.0510(3) 0.0300(6) Uani 1 1 d .
C7 C -0.5905(3) -0.47428(14) -0.0593(4) 0.0354(6) Uani 1 1 d .
H7A H -0.6324 -0.4924 -0.2000 0.043 Uiso 1 1 calc .
H7B H -0.7021 -0.4841 -0.0043 0.043 Uiso 1 1 calc .
O1W O -0.0976(3) -0.08929(12) -0.7161(3) 0.0547(6) Uani 1 1 d .

loop_
_atom_site_aniso_label
_atom_site_aniso_U_11
_atom_site_aniso_U_22
_atom_site_aniso_U_33
_atom_site_aniso_U_23
_atom_site_aniso_U_13
_atom_site_aniso_U_12
O1 0.0271(9) 0.0273(9) 0.0745(13) 0.0005(8) 0.0096(8) 0.0022(7)
N1 0.0488(13) 0.0229(10) 0.0515(13) 0.0032(9) 0.0069(10) 0.0052(9)
N2 0.0251(9) 0.0196(9) 0.0465(12) 0.0006(8) 0.0064(8) -0.0010(7)
C1 0.0371(13) 0.0306(13) 0.0575(17) 0.0022(12) 0.0021(12) 0.0107(10)
C2 0.0314(13) 0.0286(12) 0.0516(16) 0.0002(10) 0.0039(11) 0.0007(9)
C3 0.0319(12) 0.0219(11) 0.0302(12) 0.0017(8) 0.0056(9) 0.0025(9)
C4 0.0311(12) 0.0256(11) 0.0425(14) 0.0017(9) 0.0064(10) 0.0015(9)
C5 0.0416(13) 0.0248(12) 0.0476(15) 0.0011(10) 0.0074(11) -0.0041(10)
C6 0.0282(11) 0.0227(11) 0.0374(13) 0.0012(9) 0.0071(9) 0.0022(8)
C7 0.0320(12) 0.0223(12) 0.0481(14) 0.0006(10) 0.0060(11) 0.0018(9)
O1W 0.0377(10) 0.0402(11) 0.0874(16) 0.0147(10) 0.0204(10) 0.0115(8)

loop_
_atom_type_symbol
_atom_type_description
_atom_type_scat_dispersion_real
_atom_type_scat_dispersion_imag
_atom_type_scat_source
C C 0.0033 0.0016 'International Tables Vol C Tables 4.2.6.8 and 6.1.1.4'
H H 0.0000 0.0000 'International Tables Vol C Tables 4.2.6.8 and 6.1.1.4'
N N 0.0061 0.0033 'International Tables Vol C Tables 4.2.6.8 and 6.1.1.4'
O O 0.0106 0.0060 'International Tables Vol C Tables 4.2.6.8 and 6.1.1.4'

loop_
_geom_angle_atom_site_label_1
_geom_angle_atom_site_label_2
_geom_angle_atom_site_label_3
_geom_angle
_geom_angle_site_symmetry_3
C5 N1 C1 115.3(2) .
C6 N2 C3 127.93(18) .
N1 C1 C2 124.2(2) .
C1 C2 C3 119.5(2) .
C4 C3 C2 117.5(2) .
C4 C3 N2 124.7(2) .
C2 C3 N2 117.8(2) .
C5 C4 C3 118.3(2) .
N1 C5 C4 125.2(2) .
O1 C6 N2 124.1(2) .
O1 C6 C7 122.27(19) .
N2 C6 C7 113.67(18) .
C6 C7 C7 112.4(2) 3_445

loop_
_geom_bond_atom_site_label_1
_geom_bond_atom_site_label_2
_geom_bond_distance
_geom_bond_site_symmetry_2
O1 C6 1.219(3) .
N1 C5 1.335(3) .
N1 C1 1.339(3) .
N2 C6 1.351(3) .
N2 C3 1.398(3) .
C1 C2 1.370(3) .
C2 C3 1.389(3) .
C3 C4 1.387(3) .
C4 C5 1.379(3) .
C6 C7 1.514(3) .
C7 C7 1.519(4) 3_445
